data_7715028
loop_
_publ_author_name
'Cesari, Cristiana'
'Bortoluzzi, Marco'
'Femoni, Cristina'
'Forti, Francesca'
'Iapalucci, Maria Carmela'
'Zacchini, Stefano'

_publ_section_title
;
 Peraurated ruthenium hydride carbonyl clusters: aurophilicity, isolobal
 analogy, structural isomerism, and fluxionality.
;
_journal_issue 8
_journal_name_full 'Dalton transactions (Cambridge, England : 2003)'
_journal_page_first 3865
_journal_page_last 3879
_journal_paper_doi 10.1039/d3dt04282k
_journal_volume 53
_journal_year 2024
_chemical_formula_sum 'C58 H55 Au2 Cl4 N O12 P2 Ru4'
_chemical_formula_weight 1959.98
_space_group_crystal_system triclinic
_space_group_IT_number 2
_space_group_name_Hall '-P 1'
_space_group_name_H-M_alt 'P -1'
_atom_sites_solution_hydrogens mixed
_audit_creation_method SHELXL-2014/7
_audit_update_record
;
2023-11-02 deposited with the CCDC.	2024-01-18 downloaded from the CCDC.
;
_cell_angle_alpha 90.759(2)
_cell_angle_beta 95.483(2)
_cell_angle_gamma 96.132(2)
_cell_formula_units_Z 2
_cell_length_a 14.5146(8)
_cell_length_b 14.8691(8)
_cell_length_c 15.0629(9)
_cell_measurement_reflns_used 9804
_cell_measurement_temperature 100(2)
_cell_measurement_theta_max 28.767
_cell_measurement_theta_min 2.3705
_cell_volume 3216.6(3)
_computing_cell_refinement 'APEX2 (Bruker AXS, 2006)'
_computing_data_collection 'APEX2 (Bruker AXS, 2006)'
_computing_data_reduction 'SAINT (Bruker AXS, 2004)'
_computing_molecular_graphics 'SCHAKAL99 (Keller, 1999)'
_computing_publication_material 'XCIF (Bruker AXS, 2001)'
_computing_structure_refinement 'SHELXL-2014/7 (Sheldrick, 2014)'
_computing_structure_solution 'SHELXL-2014/7 (Sheldrick, 2014)'
_diffrn_ambient_temperature 100(2)
_diffrn_measured_fraction_theta_full 0.999
_diffrn_measured_fraction_theta_max 0.999
_diffrn_measurement_device_type 'PHOTON2 area detector'
_diffrn_measurement_method 'phi and omega scans'
_diffrn_radiation_type MoK\a
_diffrn_radiation_wavelength 0.71073
_diffrn_reflns_av_R_equivalents 0.0490
_diffrn_reflns_av_unetI/netI 0.0461
_diffrn_reflns_Laue_measured_fraction_full 0.999
_diffrn_reflns_Laue_measured_fraction_max 0.999
_diffrn_reflns_limit_h_max 17
_diffrn_reflns_limit_h_min -17
_diffrn_reflns_limit_k_max 18
_diffrn_reflns_limit_k_min -18
_diffrn_reflns_limit_l_max 18
_diffrn_reflns_limit_l_min -18
_diffrn_reflns_number 42391
_diffrn_reflns_point_group_measured_fraction_full 0.999
_diffrn_reflns_point_group_measured_fraction_max 0.999
_diffrn_reflns_theta_full 25.242
_diffrn_reflns_theta_max 25.999
_diffrn_reflns_theta_min 1.866
_diffrn_source 'fine-focus sealed tube'
_exptl_absorpt_coefficient_mu 5.733
_exptl_absorpt_correction_T_max 0.2346
_exptl_absorpt_correction_T_min 0.0915
_exptl_absorpt_correction_type empirical
_exptl_absorpt_process_details
;
 Data were corrected for Lorentz polarization and absorption
 effects (empirical absorption corrections SADABS).
 R(int) = 0.1504 (selected reflections only, before parameter refinement)
 R(int) = 0.0578 (selected reflections only, after parameter refinement)
;
_exptl_crystal_colour black
_exptl_crystal_density_diffrn 2.024
_exptl_crystal_description prism
_exptl_crystal_F_000 1876
_exptl_crystal_size_max 0.190
_exptl_crystal_size_mid 0.150
_exptl_crystal_size_min 0.120
_refine_diff_density_max 2.636
_refine_diff_density_min -1.149
_refine_diff_density_rms 0.154
_refine_ls_extinction_method none
_refine_ls_goodness_of_fit_ref 1.071
_refine_ls_hydrogen_treatment mixed
_refine_ls_matrix_type full
_refine_ls_number_parameters 755
_refine_ls_number_reflns 12625
_refine_ls_number_restraints 1
_refine_ls_restrained_S_all 1.073
_refine_ls_R_factor_all 0.0422
_refine_ls_R_factor_gt 0.0346
_refine_ls_shift/su_max 0.002
_refine_ls_shift/su_mean 0.000
_refine_ls_structure_factor_coef Fsqd
_refine_ls_weighting_details 'w=1/[\s^2^(Fo^2^)+(0.0282P)^2^+11.0737P] where P=(Fo^2^+2Fc^2^)/3'
_refine_ls_weighting_scheme calc
_refine_ls_wR_factor_gt 0.0783
_refine_ls_wR_factor_ref 0.0808
_reflns_Friedel_coverage 0.000
_reflns_number_gt 11117
_reflns_number_total 12625
_reflns_threshold_expression 'I > 2\s(I)'
_cod_data_source_file d3dt04282k3.cif
_cod_data_source_block 3
_cod_depositor_comments 'Adding full bibliography for 7715028--7715032.cif.'
_cod_database_code 7715028
_shelx_shelxl_version_number 2014/7
_shelx_space_group_comment
;
The symmetry employed for this shelxl refinement is uniquely defined
by the following loop, which should always be used as a source of
symmetry information in preference to the above space-group names.
They are only intended as comments.
;
_shelx_estimated_absorpt_t_min 0.409
_shelx_estimated_absorpt_t_max 0.546

loop_
_space_group_symop_operation_xyz
'x, y, z'
'-x, -y, -z'

loop_
_atom_site_label
_atom_site_type_symbol
_atom_site_fract_x
_atom_site_fract_y
_atom_site_fract_z
_atom_site_U_iso_or_equiv
_atom_site_adp_type
_atom_site_occupancy
_atom_site_site_symmetry_order
_atom_site_calc_flag
_atom_site_refinement_flags_posn
_atom_site_refinement_flags_adp
_atom_site_refinement_flags_occupancy
_atom_site_disorder_assembly
_atom_site_disorder_group
Au1 Au 0.80229(2) 0.70788(2) 0.68217(2) 0.01617(6) Uani 1 1 d . . . . .
Au2 Au 0.61170(2) 0.71670(2) 0.70586(2) 0.02085(6) Uani 1 1 d . . . . .
Ru1 Ru 0.70648(3) 0.42785(3) 0.78415(3) 0.02319(11) Uani 1 1 d . U . . .
H1 H 0.652(4) 0.526(4) 0.769(4) 0.028 Uiso 1 1 d . U . . .
Ru2 Ru 0.86350(3) 0.55176(3) 0.75705(3) 0.01645(9) Uani 1 1 d . . . . .
Ru3 Ru 0.71601(3) 0.62316(3) 0.83368(3) 0.01592(9) Uani 1 1 d . . . . .
Ru4 Ru 0.67416(3) 0.55523(3) 0.65120(3) 0.01945(10) Uani 1 1 d . . . . .
C1 C 0.7340(5) 0.4247(4) 0.9092(5) 0.0365(17) Uani 1 1 d . . . . .
C2 C 0.7703(4) 0.3309(4) 0.7477(5) 0.0295(14) Uani 1 1 d . . . . .
C3 C 0.5868(5) 0.3618(4) 0.7848(5) 0.0362(16) Uani 1 1 d . . . . .
C4 C 0.8887(5) 0.5176(4) 0.6402(4) 0.0295(14) Uani 1 1 d . . . . .
C5 C 0.9247(4) 0.4661(4) 0.8257(4) 0.0226(12) Uani 1 1 d . . . . .
C6 C 0.9606(4) 0.6484(4) 0.7684(4) 0.0228(12) Uani 1 1 d . . . . .
C7 C 0.8349(4) 0.5988(4) 0.8968(4) 0.0209(12) Uani 1 1 d . . . . .
C8 C 0.7369(4) 0.7457(4) 0.8651(4) 0.0257(13) Uani 1 1 d . . . . .
C9 C 0.6313(4) 0.6064(4) 0.9195(4) 0.0230(12) Uani 1 1 d . . . . .
C10 C 0.5463(4) 0.5388(5) 0.6179(4) 0.0384(17) Uani 1 1 d . . . . .
C11 C 0.6966(6) 0.4347(5) 0.6190(6) 0.051(2) Uani 1 1 d . U . . .
C12 C 0.6951(4) 0.6031(5) 0.5403(4) 0.0308(15) Uani 1 1 d . . . . .
O1 O 0.7514(4) 0.4157(3) 0.9847(3) 0.0491(14) Uani 1 1 d . . . . .
O2 O 0.8074(4) 0.2731(3) 0.7240(4) 0.0452(13) Uani 1 1 d . . . . .
O3 O 0.5159(4) 0.3201(4) 0.7842(4) 0.0570(16) Uani 1 1 d . . . . .
O4 O 0.9128(4) 0.5008(3) 0.5727(3) 0.0476(14) Uani 1 1 d . . . . .
O5 O 0.9660(3) 0.4177(3) 0.8672(3) 0.0334(10) Uani 1 1 d . . . . .
O6 O 1.0260(3) 0.6993(3) 0.7820(3) 0.0285(10) Uani 1 1 d . . . . .
O7 O 0.8822(3) 0.6039(3) 0.9639(3) 0.0275(9) Uani 1 1 d . . . . .
O8 O 0.7500(3) 0.8202(3) 0.8915(3) 0.0345(11) Uani 1 1 d . . . . .
O9 O 0.5806(3) 0.5952(3) 0.9737(3) 0.0388(11) Uani 1 1 d . . . . .
O10 O 0.4672(3) 0.5279(5) 0.5949(4) 0.065(2) Uani 1 1 d . . . . .
O11 O 0.7082(5) 0.3819(3) 0.5642(4) 0.0676(19) Uani 1 1 d . . . . .
O12 O 0.7044(4) 0.6242(4) 0.4696(3) 0.0656(19) Uani 1 1 d . . . . .
P1 P 0.87091(9) 0.82635(9) 0.60787(9) 0.0150(3) Uani 1 1 d . . . . .
P2 P 0.51452(10) 0.82793(10) 0.70222(10) 0.0210(3) Uani 1 1 d . . . . .
C101 C 0.9879(4) 0.8081(3) 0.5800(4) 0.0155(10) Uani 1 1 d . . . . .
C102 C 0.9994(4) 0.7265(4) 0.5393(4) 0.0193(11) Uani 1 1 d . . . . .
H102 H 0.9480 0.6813 0.5289 0.023 Uiso 1 1 calc R U . . .
C103 C 1.0856(4) 0.7105(4) 0.5136(4) 0.0251(13) Uani 1 1 d . . . . .
H103 H 1.0929 0.6550 0.4845 0.030 Uiso 1 1 calc R U . . .
C104 C 1.1608(4) 0.7756(4) 0.5306(4) 0.0249(13) Uani 1 1 d . . . . .
H104 H 1.2200 0.7647 0.5135 0.030 Uiso 1 1 calc R U . . .
C105 C 1.1501(4) 0.8562(4) 0.5724(4) 0.0234(12) Uani 1 1 d . . . . .
H105 H 1.2021 0.9005 0.5849 0.028 Uiso 1 1 calc R U . . .
C106 C 1.0637(4) 0.8728(4) 0.5963(4) 0.0204(12) Uani 1 1 d . . . . .
H106 H 1.0563 0.9290 0.6240 0.025 Uiso 1 1 calc R U . . .
C107 C 0.8925(4) 0.9343(4) 0.6680(4) 0.0175(11) Uani 1 1 d . . . . .
C108 C 0.9235(4) 0.9341(4) 0.7584(4) 0.0224(12) Uani 1 1 d . . . . .
H108 H 0.9241 0.8783 0.7885 0.027 Uiso 1 1 calc R U . . .
C109 C 0.9531(4) 1.0138(4) 0.8042(4) 0.0288(14) Uani 1 1 d . . . . .
H109 H 0.9758 1.0129 0.8655 0.035 Uiso 1 1 calc R U . . .
C110 C 0.9500(4) 1.0964(4) 0.7615(4) 0.0291(14) Uani 1 1 d . . . . .
H110 H 0.9718 1.1515 0.7930 0.035 Uiso 1 1 calc R U . . .
C111 C 0.9151(4) 1.0973(4) 0.6729(4) 0.0262(13) Uani 1 1 d . . . . .
H111 H 0.9106 1.1533 0.6440 0.031 Uiso 1 1 calc R U . . .
C112 C 0.8865(4) 1.0165(4) 0.6262(4) 0.0214(12) Uani 1 1 d . . . . .
H112 H 0.8627 1.0174 0.5652 0.026 Uiso 1 1 calc R U . . .
C113 C 0.8117(4) 0.8492(3) 0.4996(4) 0.0184(11) Uani 1 1 d . . . . .
C114 C 0.8605(4) 0.8800(4) 0.4286(4) 0.0198(11) Uani 1 1 d . . . . .
H114 H 0.9265 0.8905 0.4364 0.024 Uiso 1 1 calc R U . . .
C115 C 0.8131(4) 0.8954(4) 0.3466(4) 0.0251(13) Uani 1 1 d . . . . .
H115 H 0.8469 0.9170 0.2988 0.030 Uiso 1 1 calc R U . . .
C116 C 0.7179(4) 0.8796(4) 0.3341(4) 0.0306(14) Uani 1 1 d . . . . .
H116 H 0.6862 0.8888 0.2774 0.037 Uiso 1 1 calc R U . . .
C117 C 0.6681(5) 0.8504(5) 0.4039(5) 0.0416(18) Uani 1 1 d . . . . .
H117 H 0.6020 0.8415 0.3957 0.050 Uiso 1 1 calc R U . . .
C118 C 0.7149(4) 0.8342(5) 0.4862(5) 0.0316(15) Uani 1 1 d . . . . .
H118 H 0.6805 0.8128 0.5336 0.038 Uiso 1 1 calc R U . . .
C201 C 0.4187(4) 0.7976(4) 0.7697(4) 0.0209(12) Uani 1 1 d . . . . .
C202 C 0.4410(5) 0.7742(5) 0.8573(5) 0.0336(15) Uani 1 1 d . . . . .
H202 H 0.5043 0.7743 0.8802 0.040 Uiso 1 1 calc R U . . .
C203 C 0.3706(5) 0.7505(5) 0.9112(5) 0.0389(17) Uani 1 1 d . . . . .
H203 H 0.3856 0.7346 0.9713 0.047 Uiso 1 1 calc R U . . .
C204 C 0.2796(5) 0.7500(5) 0.8779(5) 0.0407(18) Uani 1 1 d . . . . .
H204 H 0.2317 0.7334 0.9153 0.049 Uiso 1 1 calc R U . . .
C205 C 0.2567(5) 0.7727(5) 0.7924(5) 0.0409(18) Uani 1 1 d . . . . .
H205 H 0.1931 0.7726 0.7705 0.049 Uiso 1 1 calc R U . . .
C206 C 0.3264(4) 0.7962(5) 0.7366(5) 0.0332(15) Uani 1 1 d . . . . .
H206 H 0.3106 0.8110 0.6763 0.040 Uiso 1 1 calc R U . . .
C207 C 0.5640(4) 0.9382(4) 0.7504(4) 0.0243(13) Uani 1 1 d . . . . .
C208 C 0.6593(4) 0.9608(4) 0.7548(4) 0.0251(13) Uani 1 1 d . . . . .
H208 H 0.6978 0.9195 0.7327 0.030 Uiso 1 1 calc R U . . .
C209 C 0.6982(4) 1.0435(5) 0.7913(5) 0.0333(15) Uani 1 1 d . . . . .
H209 H 0.7638 1.0585 0.7952 0.040 Uiso 1 1 calc R U . . .
C210 C 0.6426(5) 1.1050(5) 0.8222(4) 0.0337(15) Uani 1 1 d . . . . .
H210 H 0.6698 1.1622 0.8460 0.040 Uiso 1 1 calc R U . . .
C211 C 0.5490(5) 1.0830(5) 0.8182(5) 0.0390(16) Uani 1 1 d . . . . .
H211 H 0.5109 1.1251 0.8395 0.047 Uiso 1 1 calc R U . . .
C212 C 0.5083(4) 0.9992(4) 0.7832(5) 0.0311(14) Uani 1 1 d . . . . .
H212 H 0.4429 0.9838 0.7817 0.037 Uiso 1 1 calc R U . . .
C213 C 0.4600(4) 0.8499(4) 0.5914(4) 0.0263(13) Uani 1 1 d . . . . .
C214 C 0.4216(4) 0.9289(5) 0.5713(5) 0.0369(16) Uani 1 1 d . . . . .
H214 H 0.4245 0.9756 0.6156 0.044 Uiso 1 1 calc R U . . .
C215 C 0.3784(5) 0.9404(6) 0.4861(5) 0.047(2) Uani 1 1 d . . . . .
H215 H 0.3500 0.9940 0.4733 0.056 Uiso 1 1 calc R U . . .
C216 C 0.3768(5) 0.8758(6) 0.4216(5) 0.048(2) Uani 1 1 d . . . . .
H216 H 0.3488 0.8849 0.3632 0.058 Uiso 1 1 calc R U . . .
C217 C 0.4159(5) 0.7968(6) 0.4408(5) 0.047(2) Uani 1 1 d . . . . .
H217 H 0.4137 0.7510 0.3959 0.056 Uiso 1 1 calc R U . . .
C218 C 0.4583(4) 0.7839(5) 0.5255(4) 0.0344(16) Uani 1 1 d . . . . .
H218 H 0.4860 0.7299 0.5383 0.041 Uiso 1 1 calc R U . . .
N1 N 0.7749(3) 0.5740(3) 0.2325(3) 0.0213(10) Uani 1 1 d . . . . .
C301 C 0.8216(4) 0.4870(4) 0.2397(4) 0.0286(14) Uani 1 1 d . . . . .
H30A H 0.7904 0.4434 0.1932 0.034 Uiso 1 1 calc R U . . .
H30B H 0.8872 0.5006 0.2268 0.034 Uiso 1 1 calc R U . . .
C302 C 0.8204(6) 0.4423(5) 0.3284(5) 0.0442(18) Uani 1 1 d . . . . .
H30C H 0.8515 0.4845 0.3753 0.066 Uiso 1 1 calc R U . . .
H30D H 0.8531 0.3880 0.3273 0.066 Uiso 1 1 calc R U . . .
H30E H 0.7558 0.4253 0.3407 0.066 Uiso 1 1 calc R U . . .
C303 C 0.8215(4) 0.6430(4) 0.3020(4) 0.0250(13) Uani 1 1 d . . . . .
H30F H 0.8145 0.6179 0.3618 0.030 Uiso 1 1 calc R U . . .
H30G H 0.7883 0.6978 0.2975 0.030 Uiso 1 1 calc R U . . .
C304 C 0.9248(4) 0.6711(4) 0.2948(5) 0.0319(15) Uani 1 1 d . . . . .
H30H H 0.9599 0.6190 0.3067 0.048 Uiso 1 1 calc R U . . .
H30I H 0.9474 0.7198 0.3385 0.048 Uiso 1 1 calc R U . . .
H30J H 0.9334 0.6925 0.2346 0.048 Uiso 1 1 calc R U . . .
C305 C 0.6734(4) 0.5581(4) 0.2512(4) 0.0268(13) Uani 1 1 d . . . . .
H30K H 0.6709 0.5394 0.3139 0.032 Uiso 1 1 calc R U . . .
H30L H 0.6458 0.6160 0.2451 0.032 Uiso 1 1 calc R U . . .
C306 C 0.6144(4) 0.4877(5) 0.1913(5) 0.0360(16) Uani 1 1 d . . . . .
H30M H 0.6146 0.5063 0.1292 0.054 Uiso 1 1 calc R U . . .
H30N H 0.5505 0.4816 0.2080 0.054 Uiso 1 1 calc R U . . .
H30O H 0.6399 0.4294 0.1980 0.054 Uiso 1 1 calc R U . . .
C307 C 0.7843(4) 0.6087(4) 0.1390(4) 0.0284(13) Uani 1 1 d . . . . .
H30P H 0.8507 0.6122 0.1277 0.034 Uiso 1 1 calc R U . . .
H30Q H 0.7491 0.5641 0.0956 0.034 Uiso 1 1 calc R U . . .
C308 C 0.7510(6) 0.6989(5) 0.1216(5) 0.0411(17) Uani 1 1 d . . . . .
H30R H 0.6838 0.6948 0.1257 0.062 Uiso 1 1 calc R U . . .
H30S H 0.7645 0.7179 0.0617 0.062 Uiso 1 1 calc R U . . .
H30T H 0.7830 0.7433 0.1659 0.062 Uiso 1 1 calc R U . . .
C401 C 0.7274(7) 0.9964(6) 0.0234(6) 0.059(2) Uani 1 1 d . . . . .
H40A H 0.7109 1.0587 0.0140 0.071 Uiso 1 1 calc R U . . .
H40B H 0.7535 0.9765 -0.0310 0.071 Uiso 1 1 calc R U . . .
Cl1 Cl 0.8121(3) 0.9979(3) 0.1131(2) 0.1053(11) Uani 1 1 d . . . . .
Cl2 Cl 0.6283(3) 0.9268(3) 0.0377(3) 0.1375(17) Uani 1 1 d . . . . .
C411 C 0.0480(5) 0.7687(6) -0.0133(6) 0.052(2) Uani 1 1 d . . . . .
H41A H 0.0677 0.7763 -0.0741 0.063 Uiso 1 1 calc R U . . .
H41B H 0.0254 0.7041 -0.0071 0.063 Uiso 1 1 calc R U . . .
Cl3 Cl 0.14428(13) 0.79688(15) 0.06405(13) 0.0505(5) Uani 1 1 d . . . . .
Cl4 Cl -0.04296(14) 0.83324(15) -0.00133(16) 0.0589(6) Uani 1 1 d . . . . .

loop_
_atom_site_aniso_label
_atom_site_aniso_U_11
_atom_site_aniso_U_22
_atom_site_aniso_U_33
_atom_site_aniso_U_23
_atom_site_aniso_U_13
_atom_site_aniso_U_12
Au1 0.01422(10) 0.01112(10) 0.02240(12) 0.00355(8) 0.00139(8) -0.00227(7)
Au2 0.01342(10) 0.02718(12) 0.02178(12) 0.00572(9) 0.00177(8) 0.00070(8)
Ru1 0.0255(2) 0.0129(2) 0.0336(3) 0.00696(18) 0.0139(2) 0.00290(18)
Ru2 0.0150(2) 0.01180(19) 0.0227(2) 0.00169(16) 0.00226(17) 0.00173(16)
Ru3 0.0206(2) 0.0123(2) 0.0151(2) 0.00142(16) 0.00269(17) 0.00213(16)
Ru4 0.0207(2) 0.0171(2) 0.0180(2) 0.00218(17) 0.00009(17) -0.00834(17)
C1 0.055(4) 0.018(3) 0.038(4) 0.004(3) 0.022(3) -0.009(3)
C2 0.028(3) 0.022(3) 0.038(4) 0.004(3) 0.005(3) -0.002(3)
C3 0.033(4) 0.026(3) 0.053(5) 0.018(3) 0.016(3) 0.008(3)
C4 0.052(4) 0.010(3) 0.027(4) 0.001(2) 0.007(3) 0.002(3)
C5 0.017(3) 0.022(3) 0.030(3) 0.007(2) 0.005(2) 0.002(2)
C6 0.023(3) 0.027(3) 0.019(3) 0.002(2) 0.003(2) 0.007(3)
C7 0.019(3) 0.016(3) 0.028(3) 0.003(2) 0.005(2) 0.000(2)
C8 0.033(3) 0.023(3) 0.020(3) 0.002(2) -0.005(2) 0.003(2)
C9 0.017(3) 0.024(3) 0.028(3) 0.002(2) 0.001(2) 0.002(2)
C10 0.024(3) 0.067(5) 0.020(3) -0.009(3) 0.006(3) -0.015(3)
C11 0.057(5) 0.032(4) 0.058(4) -0.015(4) -0.030(4) 0.011(3)
C12 0.031(3) 0.042(4) 0.015(3) -0.006(3) 0.002(2) -0.011(3)
O1 0.085(4) 0.030(3) 0.030(3) 0.006(2) 0.013(3) -0.010(3)
O2 0.055(3) 0.025(2) 0.059(4) -0.006(2) 0.017(3) 0.012(2)
O3 0.032(3) 0.043(3) 0.097(5) 0.024(3) 0.014(3) -0.005(2)
O4 0.086(4) 0.024(2) 0.033(3) -0.009(2) 0.024(3) -0.007(2)
O5 0.028(2) 0.035(3) 0.039(3) 0.010(2) 0.006(2) 0.011(2)
O6 0.019(2) 0.032(2) 0.032(3) -0.0017(19) 0.0007(17) -0.0071(18)
O7 0.027(2) 0.030(2) 0.025(2) 0.0000(18) -0.0009(18) 0.0016(18)
O8 0.048(3) 0.017(2) 0.037(3) -0.0064(19) -0.012(2) 0.0101(19)
O9 0.029(2) 0.051(3) 0.037(3) -0.003(2) 0.011(2) -0.002(2)
O10 0.022(3) 0.124(6) 0.043(3) -0.030(3) 0.004(2) -0.022(3)
O11 0.104(5) 0.024(3) 0.068(4) -0.019(3) -0.027(4) 0.007(3)
O12 0.085(4) 0.081(4) 0.019(3) -0.007(3) 0.008(3) -0.048(4)
P1 0.0139(6) 0.0114(6) 0.0194(7) 0.0025(5) 0.0028(5) -0.0015(5)
P2 0.0133(6) 0.0273(8) 0.0217(8) 0.0078(6) 0.0007(5) -0.0007(6)
C101 0.015(2) 0.014(2) 0.018(3) 0.007(2) 0.001(2) 0.003(2)
C102 0.024(3) 0.014(3) 0.019(3) 0.003(2) 0.004(2) 0.000(2)
C103 0.031(3) 0.019(3) 0.028(3) 0.002(2) 0.006(3) 0.012(2)
C104 0.019(3) 0.031(3) 0.027(3) 0.006(3) 0.006(2) 0.010(2)
C105 0.016(3) 0.022(3) 0.032(3) 0.006(2) 0.004(2) -0.003(2)
C106 0.023(3) 0.015(3) 0.024(3) 0.005(2) 0.003(2) 0.002(2)
C107 0.016(3) 0.016(3) 0.021(3) -0.001(2) 0.010(2) 0.001(2)
C108 0.027(3) 0.015(3) 0.025(3) 0.002(2) 0.001(2) 0.001(2)
C109 0.030(3) 0.030(3) 0.025(3) -0.004(3) 0.003(3) -0.001(3)
C110 0.031(3) 0.018(3) 0.040(4) -0.007(3) 0.018(3) -0.003(2)
C111 0.031(3) 0.011(3) 0.038(4) 0.002(2) 0.018(3) -0.001(2)
C112 0.021(3) 0.018(3) 0.027(3) 0.003(2) 0.008(2) 0.002(2)
C113 0.018(3) 0.013(2) 0.024(3) 0.003(2) 0.000(2) 0.003(2)
C114 0.019(3) 0.017(3) 0.023(3) 0.002(2) 0.001(2) 0.001(2)
C115 0.036(3) 0.021(3) 0.019(3) 0.005(2) 0.004(2) 0.006(3)
C116 0.033(3) 0.034(3) 0.025(3) 0.005(3) -0.006(3) 0.008(3)
C117 0.024(3) 0.062(5) 0.038(4) 0.012(4) -0.004(3) 0.005(3)
C118 0.020(3) 0.041(4) 0.034(4) 0.012(3) 0.007(3) 0.002(3)
C201 0.018(3) 0.021(3) 0.024(3) 0.008(2) 0.006(2) 0.002(2)
C202 0.026(3) 0.042(4) 0.034(4) 0.012(3) 0.007(3) 0.004(3)
C203 0.048(4) 0.040(4) 0.032(4) 0.013(3) 0.017(3) 0.005(3)
C204 0.037(4) 0.031(4) 0.058(5) 0.015(3) 0.029(3) 0.000(3)
C205 0.020(3) 0.041(4) 0.064(5) 0.011(4) 0.017(3) -0.001(3)
C206 0.024(3) 0.038(4) 0.039(4) 0.015(3) 0.005(3) 0.002(3)
C207 0.018(3) 0.027(3) 0.028(3) 0.008(2) 0.004(2) -0.004(2)
C208 0.019(3) 0.033(3) 0.023(3) 0.014(3) 0.001(2) 0.000(2)
C209 0.019(3) 0.041(4) 0.038(4) 0.012(3) -0.002(3) -0.008(3)
C210 0.032(3) 0.038(4) 0.028(4) 0.006(3) -0.002(3) -0.010(3)
C211 0.034(4) 0.034(4) 0.048(5) -0.001(3) 0.008(3) -0.002(3)
C212 0.017(3) 0.034(3) 0.042(4) 0.004(3) 0.005(3) -0.003(3)
C213 0.012(3) 0.040(4) 0.024(3) 0.013(3) -0.001(2) -0.008(2)
C214 0.025(3) 0.045(4) 0.040(4) 0.020(3) 0.000(3) 0.003(3)
C215 0.029(4) 0.061(5) 0.047(5) 0.031(4) -0.007(3) -0.006(3)
C216 0.032(4) 0.077(6) 0.030(4) 0.028(4) -0.010(3) -0.014(4)
C217 0.033(4) 0.071(6) 0.030(4) 0.005(4) -0.002(3) -0.019(4)
C218 0.027(3) 0.044(4) 0.028(4) 0.010(3) -0.003(3) -0.008(3)
N1 0.020(2) 0.022(2) 0.022(3) 0.0004(19) 0.0018(19) 0.0009(19)
C301 0.026(3) 0.023(3) 0.037(4) 0.000(3) 0.004(3) 0.005(2)
C302 0.055(5) 0.038(4) 0.042(4) 0.011(3) 0.003(4) 0.015(3)
C303 0.021(3) 0.030(3) 0.023(3) -0.003(2) 0.002(2) 0.000(2)
C304 0.024(3) 0.032(3) 0.037(4) -0.008(3) 0.002(3) -0.007(3)
C305 0.019(3) 0.031(3) 0.030(3) -0.002(3) 0.004(2) -0.001(2)
C306 0.026(3) 0.044(4) 0.036(4) -0.008(3) 0.002(3) -0.005(3)
C307 0.029(3) 0.031(3) 0.023(3) -0.001(3) -0.002(3) 0.003(3)
C308 0.059(5) 0.032(4) 0.030(4) 0.005(3) -0.002(3) 0.001(3)
C401 0.088(7) 0.044(5) 0.049(5) 0.007(4) 0.007(5) 0.023(5)
Cl1 0.135(3) 0.123(3) 0.0610(18) 0.0146(17) -0.0256(18) 0.058(2)
Cl2 0.099(3) 0.163(4) 0.154(4) -0.030(3) 0.082(3) -0.030(3)
C411 0.042(4) 0.053(5) 0.058(5) -0.024(4) -0.006(4) 0.002(4)
Cl3 0.0401(10) 0.0713(13) 0.0394(11) -0.0198(9) -0.0034(8) 0.0119(9)
Cl4 0.0440(11) 0.0570(12) 0.0723(15) -0.0101(11) -0.0151(10) 0.0096(9)

loop_
_atom_type_symbol
_atom_type_description
_atom_type_scat_dispersion_real
_atom_type_scat_dispersion_imag
_atom_type_scat_source
C C 0.0033 0.0016 'International Tables Vol C Tables 4.2.6.8 and 6.1.1.4'
H H 0.0000 0.0000 'International Tables Vol C Tables 4.2.6.8 and 6.1.1.4'
Au Au -2.0133 8.8022 'International Tables Vol C Tables 4.2.6.8 and 6.1.1.4'
N N 0.0061 0.0033 'International Tables Vol C Tables 4.2.6.8 and 6.1.1.4'
O O 0.0106 0.0060 'International Tables Vol C Tables 4.2.6.8 and 6.1.1.4'
P P 0.1023 0.0942 'International Tables Vol C Tables 4.2.6.8 and 6.1.1.4'
Ru Ru -1.2594 0.8363 'International Tables Vol C Tables 4.2.6.8 and 6.1.1.4'
Cl Cl 0.1484 0.1585 'International Tables Vol C Tables 4.2.6.8 and 6.1.1.4'

loop_
_geom_angle_atom_site_label_1
_geom_angle_atom_site_label_2
_geom_angle_atom_site_label_3
_geom_angle
_geom_angle_site_symmetry_1
_geom_angle_site_symmetry_3
_geom_angle_publ_flag
P1 Au1 Ru4 140.55(4) . . ?
P1 Au1 Ru2 134.36(4) . . ?
Ru4 Au1 Ru2 66.387(14) . . ?
P1 Au1 Au2 115.06(4) . . ?
Ru4 Au1 Au2 59.668(12) . . ?
Ru2 Au1 Au2 110.578(12) . . ?
P1 Au1 Ru3 154.48(4) . . ?
Ru4 Au1 Ru3 60.874(13) . . ?
Ru2 Au1 Ru3 58.974(13) . . ?
Au2 Au1 Ru3 58.151(10) . . ?
P2 Au2 Ru4 155.64(4) . . ?
P2 Au2 Ru3 138.34(4) . . ?
Ru4 Au2 Ru3 62.337(14) . . ?
P2 Au2 Au1 135.62(4) . . ?
Ru4 Au2 Au1 59.126(11) . . ?
Ru3 Au2 Au1 62.734(11) . . ?
C1 Ru1 C2 100.3(3) . . ?
C1 Ru1 C3 94.2(3) . . ?
C2 Ru1 C3 97.4(3) . . ?
C1 Ru1 C11 171.2(3) . . ?
C2 Ru1 C11 75.0(3) . . ?
C3 Ru1 C11 93.8(3) . . ?
C1 Ru1 Ru4 139.03(19) . . ?
C2 Ru1 Ru4 114.3(2) . . ?
C3 Ru1 Ru4 102.1(2) . . ?
C11 Ru1 Ru4 41.92(17) . . ?
C1 Ru1 Ru2 94.84(19) . . ?
C2 Ru1 Ru2 89.91(18) . . ?
C3 Ru1 Ru2 167.2(2) . . ?
C11 Ru1 Ru2 77.90(19) . . ?
Ru4 Ru1 Ru2 65.251(16) . . ?
C1 Ru1 Ru3 78.96(19) . . ?
C2 Ru1 Ru3 147.48(18) . . ?
C3 Ru1 Ru3 115.1(2) . . ?
C11 Ru1 Ru3 100.94(17) . . ?
Ru4 Ru1 Ru3 60.082(15) . . ?
Ru2 Ru1 Ru3 58.049(15) . . ?
C1 Ru1 H1 103(2) . . ?
C2 Ru1 H1 155(2) . . ?
C3 Ru1 H1 89(2) . . ?
C11 Ru1 H1 81(2) . . ?
Ru4 Ru1 H1 41(2) . . ?
Ru2 Ru1 H1 80(2) . . ?
Ru3 Ru1 H1 35(2) . . ?
C5 Ru2 C6 98.3(2) . . ?
C5 Ru2 C4 100.5(3) . . ?
C6 Ru2 C4 93.6(3) . . ?
C5 Ru2 C7 81.0(2) . . ?
C6 Ru2 C7 84.5(2) . . ?
C4 Ru2 C7 177.7(2) . . ?
C5 Ru2 Au1 166.11(18) . . ?
C6 Ru2 Au1 69.39(17) . . ?
C4 Ru2 Au1 86.99(18) . . ?
C7 Ru2 Au1 91.18(14) . . ?
C5 Ru2 Ru3 115.91(18) . . ?
C6 Ru2 Ru3 103.75(17) . . ?
C4 Ru2 Ru3 136.2(2) . . ?
C7 Ru2 Ru3 43.54(14) . . ?
Au1 Ru2 Ru3 63.226(13) . . ?
C5 Ru2 Ru1 81.10(16) . . ?
C6 Ru2 Ru1 164.44(18) . . ?
C4 Ru2 Ru1 101.81(19) . . ?
C7 Ru2 Ru1 80.06(13) . . ?
Au1 Ru2 Ru1 108.979(18) . . ?
Ru3 Ru2 Ru1 63.390(16) . . ?
C5 Ru2 Ru4 136.07(17) . . ?
C6 Ru2 Ru4 125.64(17) . . ?
C4 Ru2 Ru4 78.0(2) . . ?
C7 Ru2 Ru4 102.11(14) . . ?
Au1 Ru2 Ru4 56.703(12) . . ?
Ru3 Ru2 Ru4 59.092(15) . . ?
Ru1 Ru2 Ru4 57.016(15) . . ?
C8 Ru3 C9 89.7(3) . . ?
C8 Ru3 C7 92.1(2) . . ?
C9 Ru3 C7 104.2(2) . . ?
C8 Ru3 Au2 72.48(18) . . ?
C9 Ru3 Au2 99.88(18) . . ?
C7 Ru3 Au2 151.33(16) . . ?
C8 Ru3 Ru2 115.2(2) . . ?
C9 Ru3 Ru2 145.12(18) . . ?
C7 Ru3 Ru2 53.86(17) . . ?
Au2 Ru3 Ru2 110.394(18) . . ?
C8 Ru3 Ru4 123.65(18) . . ?
C9 Ru3 Ru4 122.86(18) . . ?
C7 Ru3 Ru4 117.50(17) . . ?
Au2 Ru3 Ru4 58.597(14) . . ?
Ru2 Ru3 Ru4 64.333(16) . . ?
C8 Ru3 Au1 75.53(19) . . ?
C9 Ru3 Au1 156.96(18) . . ?
C7 Ru3 Au1 94.11(16) . . ?
Au2 Ru3 Au1 59.116(11) . . ?
Ru2 Ru3 Au1 57.800(13) . . ?
Ru4 Ru3 Au1 56.838(13) . . ?
C8 Ru3 Ru1 173.34(19) . . ?
C9 Ru3 Ru1 94.93(18) . . ?
C7 Ru3 Ru1 82.11(16) . . ?
Au2 Ru3 Ru1 111.299(18) . . ?
Ru2 Ru3 Ru1 58.561(15) . . ?
Ru4 Ru3 Ru1 57.246(16) . . ?
Au1 Ru3 Ru1 101.462(17) . . ?
C8 Ru3 H1 153(2) . . ?
C9 Ru3 H1 89(2) . . ?
C7 Ru3 H1 115(2) . . ?
Au2 Ru3 H1 81(2) . . ?
Ru2 Ru3 H1 79(2) . . ?
Ru4 Ru3 H1 39(2) . . ?
Au1 Ru3 H1 96(2) . . ?
Ru1 Ru3 H1 33(2) . . ?
C12 Ru4 C10 90.5(3) . . ?
C12 Ru4 C11 94.8(4) . . ?
C10 Ru4 C11 95.7(3) . . ?
C12 Ru4 Au1 72.99(18) . . ?
C10 Ru4 Au1 133.2(3) . . ?
C11 Ru4 Au1 128.4(3) . . ?
C12 Ru4 Au2 90.8(2) . . ?
C10 Ru4 Au2 76.0(2) . . ?
C11 Ru4 Au2 170.1(3) . . ?
Au1 Ru4 Au2 61.206(11) . . ?
C12 Ru4 Ru1 150.6(2) . . ?
C10 Ru4 Ru1 105.5(2) . . ?
C11 Ru4 Ru1 59.7(3) . . ?
Au1 Ru4 Ru1 109.824(19) . . ?
Au2 Ru4 Ru1 116.67(2) . . ?
C12 Ru4 Ru3 133.96(19) . . ?
C10 Ru4 Ru3 111.7(2) . . ?
C11 Ru4 Ru3 120.8(2) . . ?
Au1 Ru4 Ru3 62.288(13) . . ?
Au2 Ru4 Ru3 59.066(13) . . ?
Ru1 Ru4 Ru3 62.672(17) . . ?
C12 Ru4 Ru2 107.4(2) . . ?
C10 Ru4 Ru2 162.0(2) . . ?
C11 Ru4 Ru2 81.6(2) . . ?
Au1 Ru4 Ru2 56.910(12) . . ?
Au2 Ru4 Ru2 104.545(16) . . ?
Ru1 Ru4 Ru2 57.733(15) . . ?
Ru3 Ru4 Ru2 56.575(15) . . ?
C12 Ru4 H1 171(2) . . ?
C10 Ru4 H1 89.9(19) . . ?
C11 Ru4 H1 94(2) . . ?
Au1 Ru4 H1 100.3(19) . . ?
Au2 Ru4 H1 80.5(19) . . ?
Ru1 Ru4 H1 37.0(19) . . ?
Ru3 Ru4 H1 38.3(19) . . ?
Ru2 Ru4 H1 72.7(19) . . ?
O1 C1 Ru1 174.6(6) . . ?
O2 C2 Ru1 178.4(6) . . ?
O3 C3 Ru1 178.1(7) . . ?
O4 C4 Ru2 173.1(6) . . ?
O5 C5 Ru2 176.2(5) . . ?
O6 C6 Ru2 170.9(5) . . ?
O7 C7 Ru3 146.7(5) . . ?
O7 C7 Ru2 130.6(4) . . ?
Ru3 C7 Ru2 82.6(2) . . ?
O8 C8 Ru3 174.7(5) . . ?
O9 C9 Ru3 178.4(6) . . ?
O10 C10 Ru4 178.1(6) . . ?
O11 C11 Ru4 149.4(7) . . ?
O11 C11 Ru1 132.1(6) . . ?
Ru4 C11 Ru1 78.4(3) . . ?
O12 C12 Ru4 173.3(6) . . ?
C107 P1 C113 106.0(3) . . ?
C107 P1 C101 101.9(2) . . ?
C113 P1 C101 102.6(2) . . ?
C107 P1 Au1 116.40(18) . . ?
C113 P1 Au1 115.53(17) . . ?
C101 P1 Au1 112.69(17) . . ?
C201 P2 C213 105.6(3) . . ?
C201 P2 C207 102.3(3) . . ?
C213 P2 C207 106.1(3) . . ?
C201 P2 Au2 110.34(19) . . ?
C213 P2 Au2 114.7(2) . . ?
C207 P2 Au2 116.5(2) . . ?
C106 C101 C102 119.3(5) . . ?
C106 C101 P1 122.7(4) . . ?
C102 C101 P1 118.0(4) . . ?
C101 C102 C103 120.4(5) . . ?
C101 C102 H102 119.8 . . ?
C103 C102 H102 119.8 . . ?
C104 C103 C102 119.7(5) . . ?
C104 C103 H103 120.2 . . ?
C102 C103 H103 120.2 . . ?
C105 C104 C103 120.1(5) . . ?
C105 C104 H104 119.9 . . ?
C103 C104 H104 119.9 . . ?
C104 C105 C106 120.0(5) . . ?
C104 C105 H105 120.0 . . ?
C106 C105 H105 120.0 . . ?
C101 C106 C105 120.4(5) . . ?
C101 C106 H106 119.8 . . ?
C105 C106 H106 119.8 . . ?
C112 C107 C108 119.2(5) . . ?
C112 C107 P1 122.7(4) . . ?
C108 C107 P1 117.9(4) . . ?
C109 C108 C107 120.3(5) . . ?
C109 C108 H108 119.8 . . ?
C107 C108 H108 119.8 . . ?
C108 C109 C110 120.4(6) . . ?
C108 C109 H109 119.8 . . ?
C110 C109 H109 119.8 . . ?
C111 C110 C109 119.5(5) . . ?
C111 C110 H110 120.3 . . ?
C109 C110 H110 120.3 . . ?
C110 C111 C112 120.1(5) . . ?
C110 C111 H111 120.0 . . ?
C112 C111 H111 120.0 . . ?
C111 C112 C107 120.3(6) . . ?
C111 C112 H112 119.8 . . ?
C107 C112 H112 119.8 . . ?
C118 C113 C114 118.5(5) . . ?
C118 C113 P1 119.6(4) . . ?
C114 C113 P1 121.9(4) . . ?
C115 C114 C113 120.4(5) . . ?
C115 C114 H114 119.8 . . ?
C113 C114 H114 119.8 . . ?
C116 C115 C114 120.4(6) . . ?
C116 C115 H115 119.8 . . ?
C114 C115 H115 119.8 . . ?
C115 C116 C117 120.1(6) . . ?
C115 C116 H116 119.9 . . ?
C117 C116 H116 119.9 . . ?
C116 C117 C118 119.9(6) . . ?
C116 C117 H117 120.1 . . ?
C118 C117 H117 120.1 . . ?
C117 C118 C113 120.6(6) . . ?
C117 C118 H118 119.7 . . ?
C113 C118 H118 119.7 . . ?
C206 C201 C202 119.7(5) . . ?
C206 C201 P2 122.6(5) . . ?
C202 C201 P2 117.6(4) . . ?
C203 C202 C201 119.8(6) . . ?
C203 C202 H202 120.1 . . ?
C201 C202 H202 120.1 . . ?
C204 C203 C202 120.0(7) . . ?
C204 C203 H203 120.0 . . ?
C202 C203 H203 120.0 . . ?
C205 C204 C203 121.0(6) . . ?
C205 C204 H204 119.5 . . ?
C203 C204 H204 119.5 . . ?
C204 C205 C206 120.1(7) . . ?
C204 C205 H205 120.0 . . ?
C206 C205 H205 120.0 . . ?
C201 C206 C205 119.4(6) . . ?
C201 C206 H206 120.3 . . ?
C205 C206 H206 120.3 . . ?
C208 C207 C212 119.6(6) . . ?
C208 C207 P2 118.7(5) . . ?
C212 C207 P2 121.7(4) . . ?
C209 C208 C207 119.7(6) . . ?
C209 C208 H208 120.1 . . ?
C207 C208 H208 120.1 . . ?
C208 C209 C210 120.7(6) . . ?
C208 C209 H209 119.7 . . ?
C210 C209 H209 119.7 . . ?
C211 C210 C209 119.7(6) . . ?
C211 C210 H210 120.2 . . ?
C209 C210 H210 120.2 . . ?
C210 C211 C212 120.6(7) . . ?
C210 C211 H211 119.7 . . ?
C212 C211 H211 119.7 . . ?
C207 C212 C211 119.6(6) . . ?
C207 C212 H212 120.2 . . ?
C211 C212 H212 120.2 . . ?
C214 C213 C218 119.4(6) . . ?
C214 C213 P2 122.8(5) . . ?
C218 C213 P2 117.8(5) . . ?
C213 C214 C215 120.0(8) . . ?
C213 C214 H214 120.0 . . ?
C215 C214 H214 120.0 . . ?
C216 C215 C214 120.6(8) . . ?
C216 C215 H215 119.7 . . ?
C214 C215 H215 119.7 . . ?
C215 C216 C217 119.9(7) . . ?
C215 C216 H216 120.1 . . ?
C217 C216 H216 120.1 . . ?
C216 C217 C218 120.3(8) . . ?
C216 C217 H217 119.9 . . ?
C218 C217 H217 119.9 . . ?
C213 C218 C217 119.8(7) . . ?
C213 C218 H218 120.1 . . ?
C217 C218 H218 120.1 . . ?
C303 N1 C307 110.8(4) . . ?
C303 N1 C305 106.1(4) . . ?
C307 N1 C305 111.4(4) . . ?
C303 N1 C301 110.1(5) . . ?
C307 N1 C301 107.1(4) . . ?
C305 N1 C301 111.4(4) . . ?
C302 C301 N1 115.3(5) . . ?
C302 C301 H30A 108.5 . . ?
N1 C301 H30A 108.5 . . ?
C302 C301 H30B 108.5 . . ?
N1 C301 H30B 108.5 . . ?
H30A C301 H30B 107.5 . . ?
C301 C302 H30C 109.5 . . ?
C301 C302 H30D 109.5 . . ?
H30C C302 H30D 109.5 . . ?
C301 C302 H30E 109.5 . . ?
H30C C302 H30E 109.5 . . ?
H30D C302 H30E 109.5 . . ?
N1 C303 C304 115.3(5) . . ?
N1 C303 H30F 108.5 . . ?
C304 C303 H30F 108.5 . . ?
N1 C303 H30G 108.5 . . ?
C304 C303 H30G 108.5 . . ?
H30F C303 H30G 107.5 . . ?
C303 C304 H30H 109.5 . . ?
C303 C304 H30I 109.5 . . ?
H30H C304 H30I 109.5 . . ?
C303 C304 H30J 109.5 . . ?
H30H C304 H30J 109.5 . . ?
H30I C304 H30J 109.5 . . ?
C306 C305 N1 114.8(5) . . ?
C306 C305 H30K 108.6 . . ?
N1 C305 H30K 108.6 . . ?
C306 C305 H30L 108.6 . . ?
N1 C305 H30L 108.6 . . ?
H30K C305 H30L 107.5 . . ?
C305 C306 H30M 109.5 . . ?
C305 C306 H30N 109.5 . . ?
H30M C306 H30N 109.5 . . ?
C305 C306 H30O 109.5 . . ?
H30M C306 H30O 109.5 . . ?
H30N C306 H30O 109.5 . . ?
C308 C307 N1 115.3(5) . . ?
C308 C307 H30P 108.5 . . ?
N1 C307 H30P 108.5 . . ?
C308 C307 H30Q 108.5 . . ?
N1 C307 H30Q 108.5 . . ?
H30P C307 H30Q 107.5 . . ?
C307 C308 H30R 109.5 . . ?
C307 C308 H30S 109.5 . . ?
H30R C308 H30S 109.5 . . ?
C307 C308 H30T 109.5 . . ?
H30R C308 H30T 109.5 . . ?
H30S C308 H30T 109.5 . . ?
Cl2 C401 Cl1 113.5(5) . . ?
Cl2 C401 H40A 108.9 . . ?
Cl1 C401 H40A 108.9 . . ?
Cl2 C401 H40B 108.9 . . ?
Cl1 C401 H40B 108.9 . . ?
H40A C401 H40B 107.7 . . ?
Cl4 C411 Cl3 113.6(4) . . ?
Cl4 C411 H41A 108.8 . . ?
Cl3 C411 H41A 108.8 . . ?
Cl4 C411 H41B 108.8 . . ?
Cl3 C411 H41B 108.8 . . ?
H41A C411 H41B 107.7 . . ?

loop_
_geom_bond_atom_site_label_1
_geom_bond_atom_site_label_2
_geom_bond_distance
_geom_bond_site_symmetry_2
_geom_bond_publ_flag
Au1 P1 2.2887(13) . ?
Au1 Ru4 2.7808(5) . ?
Au1 Ru2 2.7873(5) . ?
Au1 Au2 2.8393(3) . ?
Au1 Ru3 2.9408(5) . ?
Au2 P2 2.2835(15) . ?
Au2 Ru4 2.7964(5) . ?
Au2 Ru3 2.8103(5) . ?
Ru1 C1 1.891(8) . ?
Ru1 C2 1.898(7) . ?
Ru1 C3 1.903(7) . ?
Ru1 C11 2.482(9) . ?
Ru1 Ru4 2.8156(7) . ?
Ru1 Ru2 2.8383(6) . ?
Ru1 Ru3 2.9743(6) . ?
Ru1 H1 1.73(6) . ?
Ru2 C5 1.893(6) . ?
Ru2 C6 1.896(6) . ?
Ru2 C4 1.905(6) . ?
Ru2 C7 2.299(6) . ?
Ru2 Ru3 2.8227(6) . ?
Ru2 Ru4 3.0483(6) . ?
Ru3 C8 1.862(6) . ?
Ru3 C9 1.869(6) . ?
Ru3 C7 1.961(6) . ?
Ru3 Ru4 2.9018(6) . ?
Ru3 H1 1.84(6) . ?
Ru4 C12 1.863(6) . ?
Ru4 C10 1.865(6) . ?
Ru4 C11 1.920(7) . ?
Ru4 H1 1.89(6) . ?
C1 O1 1.154(8) . ?
C2 O2 1.132(8) . ?
C3 O3 1.142(8) . ?
C4 O4 1.140(8) . ?
C5 O5 1.140(7) . ?
C6 O6 1.150(7) . ?
C7 O7 1.162(7) . ?
C8 O8 1.162(7) . ?
C9 O9 1.153(7) . ?
C10 O10 1.160(8) . ?
C11 O11 1.167(10) . ?
C12 O12 1.130(8) . ?
P1 C107 1.815(5) . ?
P1 C113 1.823(6) . ?
P1 C101 1.835(5) . ?
P2 C201 1.821(6) . ?
P2 C213 1.827(6) . ?
P2 C207 1.830(6) . ?
C101 C106 1.382(7) . ?
C101 C102 1.385(8) . ?
C102 C103 1.388(8) . ?
C102 H102 0.9500 . ?
C103 C104 1.381(8) . ?
C103 H103 0.9500 . ?
C104 C105 1.378(8) . ?
C104 H104 0.9500 . ?
C105 C106 1.383(8) . ?
C105 H105 0.9500 . ?
C106 H106 0.9500 . ?
C107 C112 1.390(8) . ?
C107 C108 1.393(8) . ?
C108 C109 1.371(8) . ?
C108 H108 0.9500 . ?
C109 C110 1.397(9) . ?
C109 H109 0.9500 . ?
C110 C111 1.382(9) . ?
C110 H110 0.9500 . ?
C111 C112 1.388(8) . ?
C111 H111 0.9500 . ?
C112 H112 0.9500 . ?
C113 C118 1.394(8) . ?
C113 C114 1.394(8) . ?
C114 C115 1.390(8) . ?
C114 H114 0.9500 . ?
C115 C116 1.371(9) . ?
C115 H115 0.9500 . ?
C116 C117 1.380(10) . ?
C116 H116 0.9500 . ?
C117 C118 1.392(9) . ?
C117 H117 0.9500 . ?
C118 H118 0.9500 . ?
C201 C206 1.382(8) . ?
C201 C202 1.386(9) . ?
C202 C203 1.384(9) . ?
C202 H202 0.9500 . ?
C203 C204 1.367(10) . ?
C203 H203 0.9500 . ?
C204 C205 1.355(11) . ?
C204 H204 0.9500 . ?
C205 C206 1.396(9) . ?
C205 H205 0.9500 . ?
C206 H206 0.9500 . ?
C207 C208 1.383(8) . ?
C207 C212 1.393(9) . ?
C208 C209 1.383(9) . ?
C208 H208 0.9500 . ?
C209 C210 1.387(10) . ?
C209 H209 0.9500 . ?
C210 C211 1.359(9) . ?
C210 H210 0.9500 . ?
C211 C212 1.394(9) . ?
C211 H211 0.9500 . ?
C212 H212 0.9500 . ?
C213 C214 1.379(9) . ?
C213 C218 1.383(10) . ?
C214 C215 1.394(10) . ?
C214 H214 0.9500 . ?
C215 C216 1.354(12) . ?
C215 H215 0.9500 . ?
C216 C217 1.381(12) . ?
C216 H216 0.9500 . ?
C217 C218 1.387(10) . ?
C217 H217 0.9500 . ?
C218 H218 0.9500 . ?
N1 C303 1.515(7) . ?
N1 C307 1.520(8) . ?
N1 C305 1.521(7) . ?
N1 C301 1.524(7) . ?
C301 C302 1.501(9) . ?
C301 H30A 0.9900 . ?
C301 H30B 0.9900 . ?
C302 H30C 0.9800 . ?
C302 H30D 0.9800 . ?
C302 H30E 0.9800 . ?
C303 C304 1.527(8) . ?
C303 H30F 0.9900 . ?
C303 H30G 0.9900 . ?
C304 H30H 0.9800 . ?
C304 H30I 0.9800 . ?
C304 H30J 0.9800 . ?
C305 C306 1.509(8) . ?
C305 H30K 0.9900 . ?
C305 H30L 0.9900 . ?
C306 H30M 0.9800 . ?
C306 H30N 0.9800 . ?
C306 H30O 0.9800 . ?
C307 C308 1.491(9) . ?
C307 H30P 0.9900 . ?
C307 H30Q 0.9900 . ?
C308 H30R 0.9800 . ?
C308 H30S 0.9800 . ?
C308 H30T 0.9800 . ?
C401 Cl2 1.713(10) . ?
C401 Cl1 1.736(9) . ?
C401 H40A 0.9900 . ?
C401 H40B 0.9900 . ?
C411 Cl4 1.735(8) . ?
C411 Cl3 1.742(8) . ?
C411 H41A 0.9900 . ?
C411 H41B 0.9900 . ?
